data_4027294
loop_
_publ_author_name
'Sergiy V. Rosokha'
'Vasiliy Korotchenko'
'Charlotte L. Stern'
'Vladimir Zaitsev'
'Jeremy T. Ritzert'

_publ_section_title
;
 Substituent-Induced Switch of the Role of Charge-Transfer Complexes in
 the Diels-Alder Reactions of o-Chloranil and Styrenes
;
_journal_name_full 'Journal of Organic Chemistry'
_journal_page_first 5971
_journal_page_last 5981
_journal_paper_doi 10.1021/jo300614k
_journal_volume 77
_journal_year 2012
_chemical_formula_moiety 'C14 H9 Cl5 O3'
_chemical_formula_sum 'C14 H9 Cl5 O3'
_chemical_formula_weight 402.46
_chemical_name_systematic
; 
 ? 
;
_space_group_IT_number 45
_symmetry_cell_setting orthorhombic
_symmetry_space_group_name_Hall 'I 2 -2c'
_symmetry_space_group_name_H-M 'I b a 2'
_atom_sites_solution_hydrogens geom
_atom_sites_solution_primary direct
_atom_sites_solution_secondary difmap
_audit_creation_method SHELXL-97
_cell_angle_alpha 90.00
_cell_angle_beta 90.00
_cell_angle_gamma 90.00
_cell_formula_units_Z 8
_cell_length_a 11.804(16)
_cell_length_b 37.23(3)
_cell_length_c 7.129(6)
_cell_measurement_temperature 294(2)
_cell_volume 3133(6)
_computing_cell_refinement 'Bruker SAINT'
_computing_data_collection 'Bruker SMART'
_computing_data_reduction 'Bruker SAINT'
_computing_molecular_graphics 'Bruker SHELXTL'
_computing_publication_material 'Bruker SHELXTL'
_computing_structure_refinement 'SHELXL-97 (Sheldrick, 2008)'
_computing_structure_solution 'SHELXS-97 (Sheldrick, 2008)'
_diffrn_ambient_temperature 294(2)
_diffrn_measured_fraction_theta_full 0.971
_diffrn_measured_fraction_theta_max 0.971
_diffrn_measurement_device_type 'Bruker SMART APEX CCD'
_diffrn_measurement_method '\f and \w scans'
_diffrn_radiation_monochromator graphite
_diffrn_radiation_source 'fine-focus sealed tube'
_diffrn_radiation_type MoK\a
_diffrn_radiation_wavelength 0.71073
_diffrn_reflns_av_R_equivalents 0.1516
_diffrn_reflns_av_sigmaI/netI 0.1232
_diffrn_reflns_limit_h_max 11
_diffrn_reflns_limit_h_min -16
_diffrn_reflns_limit_k_max 50
_diffrn_reflns_limit_k_min -51
_diffrn_reflns_limit_l_max 8
_diffrn_reflns_limit_l_min -9
_diffrn_reflns_number 13006
_diffrn_reflns_theta_full 30.16
_diffrn_reflns_theta_max 30.16
_diffrn_reflns_theta_min 1.09
_exptl_absorpt_coefficient_mu 0.933
_exptl_absorpt_correction_type none
_exptl_crystal_colour yellow
_exptl_crystal_density_diffrn 1.707
_exptl_crystal_description plate
_exptl_crystal_F_000 1616
_exptl_crystal_size_max 0.20
_exptl_crystal_size_mid 0.10
_exptl_crystal_size_min 0.05
_refine_diff_density_max 0.641
_refine_diff_density_min -0.469
_refine_diff_density_rms 0.140
_refine_ls_abs_structure_details 'Flack H D (1983), Acta Cryst. A39, 876-881'
_refine_ls_abs_structure_Flack 0.10(11)
_refine_ls_extinction_method none
_refine_ls_goodness_of_fit_ref 0.922
_refine_ls_hydrogen_treatment constr
_refine_ls_matrix_type full
_refine_ls_number_parameters 201
_refine_ls_number_reflns 4322
_refine_ls_number_restraints 1
_refine_ls_restrained_S_all 0.922
_refine_ls_R_factor_all 0.0886
_refine_ls_R_factor_gt 0.0652
_refine_ls_shift/su_max 0.001
_refine_ls_shift/su_mean 0.000
_refine_ls_structure_factor_coef Fsqd
_refine_ls_weighting_details 'calc w=1/[\s^2^(Fo^2^)+(0.0826P)^2^+0.0000P] where P=(Fo^2^+2Fc^2^)/3'
_refine_ls_weighting_scheme calc
_refine_ls_wR_factor_gt 0.1444
_refine_ls_wR_factor_ref 0.1651
_reflns_number_gt 2987
_reflns_number_total 4322
_reflns_threshold_expression >2sigma(I)
_cod_data_source_file jo300614k_si_008.cif
_cod_data_source_block vas4
_cod_original_cell_volume 3132(6)
_cod_database_code 4027294

loop_
_symmetry_equiv_pos_as_xyz
'x, y, z'
'-x, -y, z'
'x+1/2, -y+1/2, z'
'-x+1/2, y+1/2, z'
'x+1/2, y+1/2, z+1/2'
'-x+1/2, -y+1/2, z+1/2'
'x+1, -y+1, z+1/2'
'-x+1, y+1, z+1/2'

loop_
_atom_site_label
_atom_site_type_symbol
_atom_site_fract_x
_atom_site_fract_y
_atom_site_fract_z
_atom_site_U_iso_or_equiv
_atom_site_adp_type
_atom_site_occupancy
_atom_site_symmetry_multiplicity
_atom_site_calc_flag
_atom_site_refinement_flags
Cl1 Cl 0.0175(2) 0.26210(4) 0.6017(3) 0.0819(6) Uani 1 1 d .
Cl3 Cl 0.42910(11) 0.15999(3) 0.81492(19) 0.0424(3) Uani 1 1 d .
Cl4 Cl 0.23704(13) 0.14022(4) 1.09863(19) 0.0495(4) Uani 1 1 d .
Cl5 Cl 0.09700(12) 0.06675(4) 1.0229(2) 0.0552(4) Uani 1 1 d .
Cl6 Cl 0.15922(10) 0.02197(3) 0.6625(2) 0.0464(3) Uani 1 1 d .
O2 O 0.5291(3) 0.08982(9) 0.7361(7) 0.0488(10) Uani 1 1 d .
O11 O 0.3813(3) 0.03234(9) 0.8883(6) 0.0430(9) Uani 1 1 d .
H11 H 0.4480 0.0337 0.9200 0.064 Uiso 1 1 calc R
O12 O 0.4053(3) 0.03544(8) 0.5646(6) 0.0429(9) Uani 1 1 d .
H12 H 0.3679 0.0173 0.5439 0.064 Uiso 1 1 calc R
C1 C 0.3644(3) 0.05235(11) 0.7241(7) 0.0296(9) Uani 1 1 d .
C2 C 0.4291(4) 0.08847(11) 0.7434(7) 0.0294(9) Uani 1 1 d .
C3 C 0.3493(4) 0.12092(11) 0.7651(6) 0.0291(9) Uani 1 1 d .
C4 C 0.2609(4) 0.11206(12) 0.9127(7) 0.0313(10) Uani 1 1 d .
C5 C 0.2030(4) 0.08194(12) 0.8819(7) 0.0308(9) Uani 1 1 d .
C6 C 0.2373(4) 0.06237(11) 0.7050(7) 0.0300(9) Uani 1 1 d .
C7 C 0.2230(4) 0.08816(11) 0.5356(7) 0.0300(9) Uani 1 1 d .
H7A H 0.2525 0.0768 0.4233 0.036 Uiso 1 1 calc R
H7B H 0.1431 0.0930 0.5159 0.036 Uiso 1 1 calc R
C8 C 0.2865(4) 0.12406(11) 0.5697(6) 0.0266(9) Uani 1 1 d .
H8A H 0.3443 0.1266 0.4719 0.032 Uiso 1 1 calc R
C9 C 0.2133(4) 0.15755(11) 0.5665(6) 0.0295(9) Uani 1 1 d .
C10 C 0.1048(4) 0.15906(13) 0.6447(7) 0.0366(11) Uani 1 1 d .
H10A H 0.0723 0.1381 0.6916 0.044 Uiso 1 1 calc R
C11 C 0.0445(5) 0.19094(14) 0.6542(8) 0.0457(13) Uani 1 1 d .
H11A H -0.0272 0.1913 0.7080 0.055 Uiso 1 1 calc R
C12 C 0.0905(5) 0.22170(13) 0.5847(8) 0.0457(13) Uani 1 1 d .
C13 C 0.1981(5) 0.22176(13) 0.4999(8) 0.0473(13) Uani 1 1 d .
H13A H 0.2296 0.2427 0.4518 0.057 Uiso 1 1 calc R
C14 C 0.2549(4) 0.18949(13) 0.4910(7) 0.0389(11) Uani 1 1 d .
H14A H 0.3250 0.1890 0.4314 0.047 Uiso 1 1 calc R

loop_
_atom_site_aniso_label
_atom_site_aniso_U_11
_atom_site_aniso_U_22
_atom_site_aniso_U_33
_atom_site_aniso_U_23
_atom_site_aniso_U_13
_atom_site_aniso_U_12
Cl1 0.1266(17) 0.0509(8) 0.0681(10) 0.0017(8) 0.0038(12) 0.0528(10)
Cl3 0.0458(7) 0.0241(5) 0.0573(7) -0.0035(5) -0.0143(6) -0.0086(5)
Cl4 0.0668(9) 0.0477(7) 0.0339(6) -0.0088(5) -0.0010(7) 0.0144(6)
Cl5 0.0405(7) 0.0519(7) 0.0731(10) 0.0142(7) 0.0241(7) 0.0039(6)
Cl6 0.0327(6) 0.0268(5) 0.0797(9) -0.0031(6) -0.0068(7) -0.0090(4)
O2 0.0240(16) 0.0345(17) 0.088(3) -0.0002(18) 0.001(2) -0.0016(13)
O11 0.0280(18) 0.0321(17) 0.069(2) 0.0158(16) -0.0105(19) -0.0013(14)
O12 0.0375(19) 0.0251(16) 0.066(3) -0.0152(16) 0.0119(17) -0.0006(13)
C1 0.0194(19) 0.0242(19) 0.045(3) 0.0012(19) -0.0020(19) 0.0010(15)
C2 0.027(2) 0.0238(19) 0.038(2) 0.0034(17) -0.005(2) 0.0000(16)
C3 0.028(2) 0.025(2) 0.034(2) 0.0005(17) 0.0003(19) -0.0030(16)
C4 0.036(2) 0.026(2) 0.032(2) 0.0006(17) 0.001(2) 0.0085(17)
C5 0.022(2) 0.032(2) 0.039(2) 0.0087(19) 0.0041(19) 0.0074(17)
C6 0.0239(19) 0.0210(19) 0.045(3) -0.0010(18) 0.000(2) -0.0036(15)
C7 0.032(2) 0.0238(19) 0.034(2) -0.0049(18) -0.004(2) 0.0004(16)
C8 0.028(2) 0.0254(18) 0.027(2) 0.0027(16) -0.0009(18) -0.0001(16)
C9 0.031(2) 0.028(2) 0.029(2) 0.0000(17) -0.0005(19) 0.0034(16)
C10 0.036(2) 0.036(2) 0.038(3) 0.006(2) -0.001(2) 0.0079(18)
C11 0.043(3) 0.051(3) 0.043(3) 0.000(2) 0.006(3) 0.015(2)
C12 0.064(4) 0.036(2) 0.038(3) -0.003(2) -0.006(3) 0.024(2)
C13 0.063(4) 0.025(2) 0.053(3) 0.003(2) -0.009(3) 0.003(2)
C14 0.041(3) 0.033(2) 0.042(3) 0.003(2) 0.000(2) 0.001(2)

loop_
_atom_type_symbol
_atom_type_description
_atom_type_scat_dispersion_real
_atom_type_scat_dispersion_imag
_atom_type_scat_source
C C 0.0033 0.0016 'International Tables Vol C Tables 4.2.6.8 and 6.1.1.4'
H H 0.0000 0.0000 'International Tables Vol C Tables 4.2.6.8 and 6.1.1.4'
O O 0.0106 0.0060 'International Tables Vol C Tables 4.2.6.8 and 6.1.1.4'
Cl Cl 0.1484 0.1585 'International Tables Vol C Tables 4.2.6.8 and 6.1.1.4'

loop_
_geom_angle_atom_site_label_1
_geom_angle_atom_site_label_2
_geom_angle_atom_site_label_3
_geom_angle
C1 O11 H11 109.5
C1 O12 H12 109.5
O12 C1 O11 113.2(4)
O12 C1 C6 112.0(4)
O11 C1 C6 109.8(4)
O12 C1 C2 107.1(4)
O11 C1 C2 108.4(4)
C6 C1 C2 106.0(3)
O2 C2 C3 125.5(4)
O2 C2 C1 121.6(4)
C3 C2 C1 112.8(4)
C4 C3 C2 108.6(4)
C4 C3 C8 107.7(4)
C2 C3 C8 104.8(3)
C4 C3 Cl3 113.9(3)
C2 C3 Cl3 109.9(3)
C8 C3 Cl3 111.4(3)
C5 C4 C3 114.9(4)
C5 C4 Cl4 124.0(4)
C3 C4 Cl4 121.1(3)
C4 C5 C6 114.0(4)
C4 C5 Cl5 124.0(4)
C6 C5 Cl5 122.0(3)
C5 C6 C1 107.5(4)
C5 C6 C7 108.8(3)
C1 C6 C7 108.8(4)
C5 C6 Cl6 114.1(3)
C1 C6 Cl6 108.1(3)
C7 C6 Cl6 109.4(3)
C8 C7 C6 111.0(4)
C8 C7 H7A 109.4
C6 C7 H7A 109.4
C8 C7 H7B 109.4
C6 C7 H7B 109.4
H7A C7 H7B 108.0
C9 C8 C7 115.5(4)
C9 C8 C3 109.9(3)
C7 C8 C3 107.5(3)
C9 C8 H8A 107.9
C7 C8 H8A 107.9
C3 C8 H8A 107.9
C14 C9 C10 116.2(4)
C14 C9 C8 120.4(4)
C10 C9 C8 123.3(4)
C11 C10 C9 121.6(5)
C11 C10 H10A 119.2
C9 C10 H10A 119.2
C12 C11 C10 119.9(5)
C12 C11 H11A 120.1
C10 C11 H11A 120.1
C11 C12 C13 121.2(4)
C11 C12 Cl1 120.4(4)
C13 C12 Cl1 118.4(4)
C14 C13 C12 117.3(5)
C14 C13 H13A 121.4
C12 C13 H13A 121.4
C13 C14 C9 123.7(5)
C13 C14 H14A 118.2
C9 C14 H14A 118.2

loop_
_geom_bond_atom_site_label_1
_geom_bond_atom_site_label_2
_geom_bond_distance
Cl1 C12 1.737(5)
Cl3 C3 1.769(5)
Cl4 C4 1.713(5)
Cl5 C5 1.702(5)
Cl6 C6 1.789(4)
O2 C2 1.182(6)
O11 C1 1.402(6)
O11 H11 0.8200
O12 C1 1.387(6)
O12 H12 0.8200
C1 C6 1.552(6)
C1 C2 1.553(6)
C2 C3 1.540(6)
C3 C4 1.518(7)
C3 C8 1.582(6)
C4 C5 1.331(7)
C5 C6 1.512(7)
C6 C7 1.552(6)
C7 C8 1.551(6)
C7 H7A 0.9700
C7 H7B 0.9700
C8 C9 1.517(6)
C8 H8A 0.9800
C9 C14 1.394(7)
C9 C10 1.398(7)
C10 C11 1.386(7)
C10 H10A 0.9300
C11 C12 1.360(8)
C11 H11A 0.9300
C12 C13 1.407(9)
C13 C14 1.377(7)
C13 H13A 0.9300
C14 H14A 0.9300

loop_
_geom_torsion_atom_site_label_1
_geom_torsion_atom_site_label_2
_geom_torsion_atom_site_label_3
_geom_torsion_atom_site_label_4
_geom_torsion
O12 C1 C2 O2 -50.4(6)
O11 C1 C2 O2 72.1(6)
C6 C1 C2 O2 -170.1(5)
O12 C1 C2 C3 127.6(4)
O11 C1 C2 C3 -109.9(4)
C6 C1 C2 C3 7.9(5)
O2 C2 C3 C4 -134.4(6)
C1 C2 C3 C4 47.6(5)
O2 C2 C3 C8 110.6(6)
C1 C2 C3 C8 -67.3(5)
O2 C2 C3 Cl3 -9.2(7)
C1 C2 C3 Cl3 172.8(3)
C2 C3 C4 C5 -54.6(5)
C8 C3 C4 C5 58.5(5)
Cl3 C3 C4 C5 -177.4(3)
C2 C3 C4 Cl4 127.5(4)
C8 C3 C4 Cl4 -119.5(4)
Cl3 C3 C4 Cl4 4.7(5)
C3 C4 C5 C6 0.2(6)
Cl4 C4 C5 C6 178.0(3)
C3 C4 C5 Cl5 -178.2(3)
Cl4 C4 C5 Cl5 -0.3(6)
C4 C5 C6 C1 60.4(5)
Cl5 C5 C6 C1 -121.2(4)
C4 C5 C6 C7 -57.3(5)
Cl5 C5 C6 C7 121.1(4)
C4 C5 C6 Cl6 -179.7(3)
Cl5 C5 C6 Cl6 -1.4(5)
O12 C1 C6 C5 -177.6(3)
O11 C1 C6 C5 55.8(5)
C2 C1 C6 C5 -61.1(4)
O12 C1 C6 C7 -59.9(4)
O11 C1 C6 C7 173.4(3)
C2 C1 C6 C7 56.5(4)
O12 C1 C6 Cl6 58.8(4)
O11 C1 C6 Cl6 -67.9(4)
C2 C1 C6 Cl6 175.2(3)
C5 C6 C7 C8 53.0(5)
C1 C6 C7 C8 -63.9(4)
Cl6 C6 C7 C8 178.2(3)
C6 C7 C8 C9 -120.5(4)
C6 C7 C8 C3 2.6(5)
C4 C3 C8 C9 70.0(4)
C2 C3 C8 C9 -174.4(3)
Cl3 C3 C8 C9 -55.6(4)
C4 C3 C8 C7 -56.5(4)
C2 C3 C8 C7 59.1(4)
Cl3 C3 C8 C7 177.9(3)
C7 C8 C9 C14 -143.6(5)
C3 C8 C9 C14 94.6(5)
C7 C8 C9 C10 39.6(6)
C3 C8 C9 C10 -82.3(5)
C14 C9 C10 C11 -2.9(7)
C8 C9 C10 C11 174.1(5)
C9 C10 C11 C12 0.6(8)
C10 C11 C12 C13 1.0(9)
C10 C11 C12 Cl1 -178.2(4)
C11 C12 C13 C14 -0.3(8)
Cl1 C12 C13 C14 178.9(4)
C12 C13 C14 C9 -2.2(8)
C10 C9 C14 C13 3.8(7)
C8 C9 C14 C13 -173.3(5)
